data_4345118
loop_
_publ_author_name
'Ge, Jing-Yuan'
'Cui, Long'
'Li, Jing'
'Yu, Fei'
'Song, You'
'Zhang, Yi-Quan'
'Zuo, Jing-Lin'
'Kurmoo, Mohamedally'

_publ_section_title
;
 Modulating Single-Molecule Magnetic Behavior of a Dinuclear Erbium(III)
 Complex by Solvent Exchange.
;
_journal_issue 1
_journal_name_full 'Inorganic chemistry'
_journal_page_first 336
_journal_page_last 343
_journal_paper_doi 10.1021/acs.inorgchem.6b02243
_journal_volume 56
_journal_year 2017
_chemical_formula_moiety 'C88 H104 Er2 N8 O8'
_chemical_formula_sum 'C88 H104 Er2 N8 O8'
_chemical_formula_weight 1736.31
_chemical_name_systematic
; 
 ? 
;
_space_group_IT_number 12
_symmetry_cell_setting monoclinic
_symmetry_space_group_name_Hall '-C 2y'
_symmetry_space_group_name_H-M 'C 1 2/m 1'
_atom_sites_solution_hydrogens geom
_atom_sites_solution_primary direct
_atom_sites_solution_secondary difmap
_audit_creation_method SHELXL-97
_cell_angle_alpha 90.00
_cell_angle_beta 126.622(3)
_cell_angle_gamma 90.00
_cell_formula_units_Z 2
_cell_length_a 19.155(2)
_cell_length_b 17.934(2)
_cell_length_c 14.7208(19)
_cell_measurement_reflns_used 9982
_cell_measurement_temperature 123(2)
_cell_measurement_theta_max 27.45
_cell_measurement_theta_min 2.65
_cell_volume 4058.7(8)
_computing_cell_refinement 'Bruker SAINT'
_computing_data_collection 'Bruker APEX2'
_computing_data_reduction 'Bruker SAINT'
_computing_molecular_graphics 'Bruker SHELXTL'
_computing_publication_material 'Bruker SHELXTL'
_computing_structure_refinement 'SHELXL-97 (Sheldrick, 1997)'
_computing_structure_solution 'SHELXS-97 (Sheldrick, 1990)'
_diffrn_ambient_temperature 123(2)
_diffrn_measured_fraction_theta_full 0.997
_diffrn_measured_fraction_theta_max 0.997
_diffrn_measurement_device_type 'Bruker APEX-II CCD'
_diffrn_measurement_method '\f and \w scans'
_diffrn_radiation_monochromator graphite
_diffrn_radiation_source 'fine-focus sealed tube'
_diffrn_radiation_type MoK\a
_diffrn_radiation_wavelength 0.71073
_diffrn_reflns_av_R_equivalents 0.0458
_diffrn_reflns_av_sigmaI/netI 0.0416
_diffrn_reflns_limit_h_max 19
_diffrn_reflns_limit_h_min -23
_diffrn_reflns_limit_k_max 21
_diffrn_reflns_limit_k_min -21
_diffrn_reflns_limit_l_max 17
_diffrn_reflns_limit_l_min -12
_diffrn_reflns_number 14504
_diffrn_reflns_theta_full 25.50
_diffrn_reflns_theta_max 25.50
_diffrn_reflns_theta_min 2.13
_diffrn_standards_number 0
_exptl_absorpt_coefficient_mu 2.114
_exptl_absorpt_correction_T_max 0.684
_exptl_absorpt_correction_T_min 0.621
_exptl_absorpt_correction_type multi-scan
_exptl_absorpt_process_details sadabs
_exptl_crystal_colour green
_exptl_crystal_density_diffrn 1.421
_exptl_crystal_density_method 'not measured'
_exptl_crystal_description block
_exptl_crystal_F_000 1776
_exptl_crystal_size_max 0.23
_exptl_crystal_size_mid 0.22
_exptl_crystal_size_min 0.18
_refine_diff_density_max 3.211
_refine_diff_density_min -2.086
_refine_diff_density_rms '0.199 A&#x0003;&#x008A;R&#x00E2;&#x009E;A''
_refine_ls_extinction_method none
_refine_ls_goodness_of_fit_ref 1.075
_refine_ls_hydrogen_treatment mixed
_refine_ls_matrix_type full
_refine_ls_number_parameters 255
_refine_ls_number_reflns 3894
_refine_ls_number_restraints 0
_refine_ls_restrained_S_all 1.075
_refine_ls_R_factor_all 0.0607
_refine_ls_R_factor_gt 0.0571
_refine_ls_shift/su_max 0.000
_refine_ls_shift/su_mean 0.000
_refine_ls_structure_factor_coef Fsqd
_refine_ls_weighting_details 'calc w=1/[\s^2^(Fo^2^)+(0.0744P)^2^+97.5915P] where P=(Fo^2^+2Fc^2^)/3'
_refine_ls_weighting_scheme calc
_refine_ls_wR_factor_gt 0.1461
_refine_ls_wR_factor_ref 0.1495
_reflns_number_gt 3643
_reflns_number_total 3894
_reflns_threshold_expression >2sigma(I)
_cod_data_source_file ic6b02243_si_002.cif
_cod_data_source_block 1-re
_cod_depositor_comments
;
The following automatic conversions were performed:

'_symmetry_cell_setting' value 'Monoclinic' changed to 'monoclinic'
according to
/usr/data/users/saulius/crontab/automatic-downloads/current/ACS/lib/dictionaries/cif_core.dic
dictionary named 'cif_core.dic' version 2.4.2 from 2011-04-26.

Automatic conversion script
Id: cif_fix_values 4268 2015-11-12 08:31:59Z antanas 
;
_cod_original_cell_volume 4058.7(9)
_cod_original_sg_symbol_H-M C2/m
_cod_database_code 4345118

loop_
_symmetry_equiv_pos_as_xyz
'x, y, z'
'-x, y, -z'
'x+1/2, y+1/2, z'
'-x+1/2, y+1/2, -z'
'-x, -y, -z'
'x, -y, z'
'-x+1/2, -y+1/2, -z'
'x+1/2, -y+1/2, z'

loop_
_atom_site_label
_atom_site_type_symbol
_atom_site_fract_x
_atom_site_fract_y
_atom_site_fract_z
_atom_site_U_iso_or_equiv
_atom_site_adp_type
_atom_site_occupancy
_atom_site_symmetry_multiplicity
_atom_site_calc_flag
_atom_site_refinement_flags
Er1 Er 0.41080(2) 0.5000 0.85910(3) 0.01301(16) Uani 1 2 d S
N1 N 0.5784(5) 0.5000 0.9564(7) 0.0153(15) Uani 1 2 d S
N2 N 0.5950(4) 0.6331(3) 0.9453(5) 0.0186(12) Uani 1 1 d .
N3 N 0.5000 0.6073(4) 1.0000 0.0158(15) Uani 1 2 d S
O1 O 0.3003(3) 0.4240(3) 0.8037(4) 0.0263(11) Uani 1 1 d .
O2 O 0.4122(3) 0.4240(3) 0.7410(4) 0.0256(11) Uani 1 1 d .
C1 C 0.2360(9) 0.2863(9) 0.7733(12) 0.098(6) Uani 1 1 d .
H1A H 0.2024 0.2412 0.7448 0.148 Uiso 1 1 calc R
H1B H 0.2817 0.2808 0.8527 0.148 Uiso 1 1 calc R
H1C H 0.2607 0.2961 0.7338 0.148 Uiso 1 1 calc R
C2 C 0.1582(9) 0.3395(8) 0.8426(10) 0.074(4) Uani 1 1 d .
H2A H 0.1179 0.3760 0.8336 0.111 Uiso 1 1 calc R
H2B H 0.2119 0.3433 0.9173 0.111 Uiso 1 1 calc R
H2C H 0.1343 0.2905 0.8320 0.111 Uiso 1 1 calc R
C3 C 0.1062(9) 0.3557(9) 0.6267(11) 0.093(5) Uani 1 1 d .
H3A H 0.1221 0.3921 0.5943 0.140 Uiso 1 1 calc R
H3B H 0.0512 0.3690 0.6103 0.140 Uiso 1 1 calc R
H3C H 0.1016 0.3076 0.5951 0.140 Uiso 1 1 calc R
C4 C 0.1753(7) 0.3533(8) 0.7546(9) 0.061(3) Uani 1 1 d .
C5 C 0.2245(6) 0.4311(7) 0.7808(8) 0.049(3) Uani 1 1 d .
C6 C 0.1890(9) 0.5000 0.7754(12) 0.051(4) Uani 1 2 d S
H6 H 0.1370 0.5000 0.7675 0.061 Uiso 1 2 calc SR
C7 C 0.3479(7) 0.3635(8) 0.4647(9) 0.065(3) Uani 1 1 d .
H7A H 0.3745 0.3988 0.4448 0.097 Uiso 1 1 calc R
H7B H 0.2904 0.3800 0.4352 0.097 Uiso 1 1 calc R
H7C H 0.3448 0.3157 0.4330 0.097 Uiso 1 1 calc R
C8 C 0.3663(8) 0.2942(7) 0.6251(10) 0.068(3) Uani 1 1 d .
H8A H 0.3671 0.2482 0.5922 0.102 Uiso 1 1 calc R
H8B H 0.3077 0.3057 0.5970 0.102 Uiso 1 1 calc R
H8C H 0.4017 0.2891 0.7060 0.102 Uiso 1 1 calc R
C9 C 0.4960(7) 0.3389(7) 0.6422(9) 0.065(3) Uani 1 1 d .
H9A H 0.5203 0.3790 0.6261 0.097 Uiso 1 1 calc R
H9B H 0.4978 0.2937 0.6086 0.097 Uiso 1 1 calc R
H9C H 0.5291 0.3325 0.7226 0.097 Uiso 1 1 calc R
C10 C 0.4025(7) 0.3571(7) 0.5936(8) 0.053(3) Uani 1 1 d .
C11 C 0.4044(6) 0.4309(6) 0.6495(7) 0.043(2) Uani 1 1 d .
C12 C 0.4005(9) 0.5000 0.6022(12) 0.048(3) Uani 1 2 d S
H12 H 0.3949 0.5000 0.5349 0.057 Uiso 1 2 calc SR
C13 C 0.7495(5) 0.5392(5) 0.8357(7) 0.0314(17) Uani 1 1 d .
H13 H 0.7793 0.5644 0.8132 0.038 Uiso 1 1 calc R
C14 C 0.7072(5) 0.5794(5) 0.8677(6) 0.0280(16) Uani 1 1 d .
H14 H 0.7077 0.6312 0.8679 0.034 Uiso 1 1 calc R
C15 C 0.6627(4) 0.5386(4) 0.9006(6) 0.0231(15) Uani 1 1 d .
C16 C 0.6093(4) 0.5620(4) 0.9355(6) 0.0227(15) Uani 1 1 d .
C17 C 0.5445(5) 0.6530(4) 0.9750(7) 0.0249(15) Uani 1 1 d .
C18 C 0.5287(5) 0.7305(4) 0.9852(7) 0.0298(17) Uani 1 1 d .
C19 C 0.5593(5) 0.7967(5) 0.9726(8) 0.038(2) Uani 1 1 d .
H19 H 0.5991 0.7967 0.9560 0.045 Uiso 1 1 calc R
C20 C 0.5292(6) 0.8621(6) 0.9854(9) 0.052(3) Uani 1 1 d .
H20 H 0.5474 0.9072 0.9748 0.062 Uiso 1 1 calc R
C21 C 0.4060(12) 1.0000 0.7533(17) 0.070(5) Uani 1 2 d S
H21 H 0.4204 1.0000 0.8259 0.084 Uiso 1 2 calc SR
C22 C 0.3958(9) 0.9320(8) 0.7022(12) 0.080(4) Uani 1 1 d .
H22 H 0.4115 0.8862 0.7390 0.096 Uiso 1 1 calc R
C23 C 0.3575(9) 0.9421(9) 0.5836(13) 0.087(4) Uani 1 1 d .
H23 H 0.3355 0.8990 0.5398 0.105 Uiso 1 1 calc R
C24 C 0.3495(13) 1.0000 0.5313(19) 0.081(6) Uani 1 2 d S
H24 H 0.3388 1.0000 0.4607 0.098 Uiso 1 2 calc SR

loop_
_atom_site_aniso_label
_atom_site_aniso_U_11
_atom_site_aniso_U_22
_atom_site_aniso_U_33
_atom_site_aniso_U_23
_atom_site_aniso_U_13
_atom_site_aniso_U_12
Er1 0.0142(2) 0.0108(2) 0.0186(2) 0.000 0.01223(19) 0.000
N1 0.016(4) 0.014(4) 0.025(4) 0.000 0.018(3) 0.000
N2 0.017(3) 0.019(3) 0.023(3) 0.002(2) 0.014(2) -0.003(2)
N3 0.021(4) 0.012(4) 0.023(4) 0.000 0.018(3) 0.000
O1 0.027(3) 0.027(3) 0.030(3) -0.004(2) 0.020(2) -0.011(2)
O2 0.028(3) 0.027(3) 0.024(3) -0.006(2) 0.016(2) 0.003(2)
C1 0.071(9) 0.088(11) 0.070(9) 0.006(8) 0.006(7) -0.029(8)
C2 0.070(8) 0.097(10) 0.051(7) 0.001(7) 0.034(6) -0.026(7)
C3 0.071(9) 0.084(10) 0.059(8) -0.008(7) 0.003(7) -0.018(8)
C4 0.046(6) 0.086(9) 0.047(6) -0.005(6) 0.025(5) -0.025(6)
C5 0.042(5) 0.083(8) 0.035(5) -0.001(5) 0.030(4) -0.021(5)
C6 0.040(7) 0.085(11) 0.041(8) 0.000 0.032(7) 0.000
C7 0.053(6) 0.084(9) 0.041(6) -0.024(6) 0.020(5) 0.003(6)
C8 0.064(7) 0.074(8) 0.051(7) -0.019(6) 0.025(6) -0.008(6)
C9 0.053(6) 0.078(8) 0.048(6) -0.023(6) 0.022(5) 0.011(6)
C10 0.045(5) 0.075(7) 0.037(5) -0.019(5) 0.022(5) 0.003(5)
C11 0.037(5) 0.069(7) 0.033(5) -0.014(4) 0.027(4) 0.000(4)
C12 0.045(8) 0.073(10) 0.033(7) 0.000 0.027(6) 0.000
C13 0.023(4) 0.045(5) 0.031(4) 0.006(4) 0.019(3) 0.000(3)
C14 0.022(3) 0.039(4) 0.029(4) 0.007(3) 0.018(3) -0.001(3)
C15 0.019(3) 0.033(4) 0.027(4) 0.005(3) 0.019(3) -0.001(3)
C16 0.020(3) 0.029(4) 0.029(4) 0.005(3) 0.020(3) 0.000(3)
C17 0.020(3) 0.023(4) 0.037(4) 0.004(3) 0.020(3) -0.001(3)
C18 0.022(3) 0.024(4) 0.044(5) 0.004(3) 0.019(4) -0.001(3)
C19 0.026(4) 0.026(4) 0.054(5) 0.006(4) 0.019(4) -0.002(3)
C20 0.036(5) 0.041(5) 0.062(7) 0.004(5) 0.021(5) -0.004(4)
C21 0.057(10) 0.075(12) 0.065(11) 0.000 0.030(9) 0.000
C22 0.065(8) 0.079(9) 0.069(9) 0.001(7) 0.025(7) -0.012(7)
C23 0.072(9) 0.088(10) 0.072(9) -0.003(8) 0.027(8) -0.012(8)
C24 0.067(12) 0.086(15) 0.069(13) 0.000 0.028(10) 0.000

loop_
_atom_type_symbol
_atom_type_description
_atom_type_scat_dispersion_real
_atom_type_scat_dispersion_imag
_atom_type_scat_source
C C 0.0033 0.0016 'International Tables Vol C Tables 4.2.6.8 and 6.1.1.4'
H H 0.0000 0.0000 'International Tables Vol C Tables 4.2.6.8 and 6.1.1.4'
N N 0.0061 0.0033 'International Tables Vol C Tables 4.2.6.8 and 6.1.1.4'
O O 0.0106 0.0060 'International Tables Vol C Tables 4.2.6.8 and 6.1.1.4'
Er Er -0.2586 4.9576 'International Tables Vol C Tables 4.2.6.8 and 6.1.1.4'

loop_
_geom_angle_atom_site_label_1
_geom_angle_atom_site_label_2
_geom_angle_atom_site_label_3
_geom_angle
_geom_angle_site_symmetry_1
_geom_angle_site_symmetry_3
O2 Er1 O2 75.7(3) . 6_565
O2 Er1 O1 77.92(19) . .
O2 Er1 O1 122.84(19) 6_565 .
O2 Er1 O1 122.84(19) . 6_565
O2 Er1 O1 77.92(19) 6_565 6_565
O1 Er1 O1 75.6(3) . 6_565
O2 Er1 N3 140.61(14) . .
O2 Er1 N3 81.99(16) 6_565 .
O1 Er1 N3 141.13(13) . .
O1 Er1 N3 82.38(16) 6_565 .
O2 Er1 N3 81.99(16) . 5_667
O2 Er1 N3 140.61(14) 6_565 5_667
O1 Er1 N3 82.38(16) . 5_667
O1 Er1 N3 141.13(13) 6_565 5_667
N3 Er1 N3 96.1(2) . 5_667
O2 Er1 N1 141.95(14) . 5_667
O2 Er1 N1 141.95(14) 6_565 5_667
O1 Er1 N1 81.27(18) . 5_667
O1 Er1 N1 81.27(18) 6_565 5_667
N3 Er1 N1 63.84(11) . 5_667
N3 Er1 N1 63.84(11) 5_667 5_667
O2 Er1 N1 81.08(19) . .
O2 Er1 N1 81.08(19) 6_565 .
O1 Er1 N1 142.03(14) . .
O1 Er1 N1 142.03(14) 6_565 .
N3 Er1 N1 63.52(11) . .
N3 Er1 N1 63.52(11) 5_667 .
N1 Er1 N1 96.9(2) 5_667 .
O2 Er1 Er1 118.28(13) . 5_667
O2 Er1 Er1 118.28(13) 6_565 5_667
O1 Er1 Er1 118.89(13) . 5_667
O1 Er1 Er1 118.89(14) 6_565 5_667
N3 Er1 Er1 48.04(11) . 5_667
N3 Er1 Er1 48.04(11) 5_667 5_667
N1 Er1 Er1 48.75(16) 5_667 5_667
N1 Er1 Er1 48.18(17) . 5_667
C16 N1 C16 107.6(8) 6_565 .
C16 N1 Er1 117.1(5) 6_565 5_667
C16 N1 Er1 117.1(5) . 5_667
C16 N1 Er1 115.3(4) 6_565 .
C16 N1 Er1 115.3(4) . .
Er1 N1 Er1 83.1(2) 5_667 .
C17 N2 C16 122.1(6) . .
C17 N3 C17 107.1(8) 2_657 .
C17 N3 Er1 116.0(3) 2_657 .
C17 N3 Er1 116.4(4) . .
C17 N3 Er1 116.4(4) 2_657 5_667
C17 N3 Er1 116.0(3) . 5_667
Er1 N3 Er1 83.9(2) . 5_667
C5 O1 Er1 135.6(6) . .
C11 O2 Er1 136.2(6) . .
C4 C1 H1A 109.5 . .
C4 C1 H1B 109.5 . .
H1A C1 H1B 109.5 . .
C4 C1 H1C 109.5 . .
H1A C1 H1C 109.5 . .
H1B C1 H1C 109.5 . .
C4 C2 H2A 109.5 . .
C4 C2 H2B 109.5 . .
H2A C2 H2B 109.5 . .
C4 C2 H2C 109.5 . .
H2A C2 H2C 109.5 . .
H2B C2 H2C 109.5 . .
C4 C3 H3A 109.5 . .
C4 C3 H3B 109.5 . .
H3A C3 H3B 109.5 . .
C4 C3 H3C 109.5 . .
H3A C3 H3C 109.5 . .
H3B C3 H3C 109.5 . .
C3 C4 C2 125.5(11) . .
C3 C4 C1 104.2(11) . .
C2 C4 C1 103.6(12) . .
C3 C4 C5 103.1(10) . .
C2 C4 C5 109.2(10) . .
C1 C4 C5 110.9(9) . .
O1 C5 C6 122.8(10) . .
O1 C5 C4 112.8(10) . .
C6 C5 C4 124.4(9) . .
C5 C6 C5 125.4(12) . 6_565
C5 C6 H6 117.3 . .
C5 C6 H6 117.3 6_565 .
C10 C7 H7A 109.5 . .
C10 C7 H7B 109.5 . .
H7A C7 H7B 109.5 . .
C10 C7 H7C 109.5 . .
H7A C7 H7C 109.5 . .
H7B C7 H7C 109.5 . .
C10 C8 H8A 109.5 . .
C10 C8 H8B 109.5 . .
H8A C8 H8B 109.5 . .
C10 C8 H8C 109.5 . .
H8A C8 H8C 109.5 . .
H8B C8 H8C 109.5 . .
C10 C9 H9A 109.5 . .
C10 C9 H9B 109.5 . .
H9A C9 H9B 109.5 . .
C10 C9 H9C 109.5 . .
H9A C9 H9C 109.5 . .
H9B C9 H9C 109.5 . .
C9 C10 C7 110.0(9) . .
C9 C10 C8 108.6(11) . .
C7 C10 C8 109.5(10) . .
C9 C10 C11 106.6(8) . .
C7 C10 C11 112.2(10) . .
C8 C10 C11 109.9(8) . .
O2 C11 C12 123.4(9) . .
O2 C11 C10 115.5(9) . .
C12 C11 C10 121.0(8) . .
C11 C12 C11 124.3(12) 6_565 .
C11 C12 H12 117.8 6_565 .
C11 C12 H12 117.8 . .
C14 C13 C13 122.0(5) . 6_565
C14 C13 H13 119.0 . .
C13 C13 H13 119.0 6_565 .
C13 C14 C15 116.8(8) . .
C13 C14 H14 121.6 . .
C15 C14 H14 121.6 . .
C15 C15 C14 121.3(5) 6_565 .
C15 C15 C16 106.8(4) 6_565 .
C14 C15 C16 131.9(7) . .
N2 C16 N1 127.3(6) . .
N2 C16 C15 123.3(6) . .
N1 C16 C15 109.4(6) . .
N2 C17 N3 127.9(7) . .
N2 C17 C18 122.1(6) . .
N3 C17 C18 110.0(6) . .
C19 C18 C18 120.9(5) . 2_657
C19 C18 C17 132.7(7) . .
C18 C18 C17 106.4(4) 2_657 .
C20 C19 C18 118.1(8) . .
C20 C19 H19 120.9 . .
C18 C19 H19 120.9 . .
C19 C20 C20 120.9(6) . 2_657
C19 C20 H20 119.5 . .
C20 C20 H20 119.5 2_657 .
C22 C21 C22 123(2) . 6_575
C22 C21 H21 118.3 . .
C22 C21 H21 118.3 6_575 .
C21 C22 C23 110.6(15) . .
C21 C22 H22 124.7 . .
C23 C22 H22 124.7 . .
C24 C23 C22 129.6(17) . .
C24 C23 H23 115.2 . .
C22 C23 H23 115.2 . .
C23 C24 C23 113(3) . 6_575
C23 C24 H24 123.6 . .
C23 C24 H24 123.6 6_575 .

loop_
_geom_bond_atom_site_label_1
_geom_bond_atom_site_label_2
_geom_bond_distance
_geom_bond_site_symmetry_2
Er1 O2 2.222(5) .
Er1 O2 2.222(5) 6_565
Er1 O1 2.223(5) .
Er1 O1 2.223(5) 6_565
Er1 N3 2.588(6) .
Er1 N3 2.588(6) 5_667
Er1 N1 2.598(8) 5_667
Er1 N1 2.621(7) .
Er1 Er1 3.4603(9) 5_667
N1 C16 1.377(8) 6_565
N1 C16 1.377(8) .
N1 Er1 2.598(8) 5_667
N2 C17 1.326(9) .
N2 C16 1.330(10) .
N3 C17 1.382(8) 2_657
N3 C17 1.382(8) .
N3 Er1 2.588(6) 5_667
O1 C5 1.285(11) .
O2 C11 1.270(10) .
C1 C4 1.58(2) .
C1 H1A 0.9600 .
C1 H1B 0.9600 .
C1 H1C 0.9600 .
C2 C4 1.535(16) .
C2 H2A 0.9600 .
C2 H2B 0.9600 .
C2 H2C 0.9600 .
C3 C4 1.524(16) .
C3 H3A 0.9600 .
C3 H3B 0.9600 .
C3 H3C 0.9600 .
C4 C5 1.598(15) .
C5 C6 1.389(13) .
C6 C5 1.389(13) 6_565
C6 H6 0.9300 .
C7 C10 1.530(14) .
C7 H7A 0.9600 .
C7 H7B 0.9600 .
C7 H7C 0.9600 .
C8 C10 1.533(18) .
C8 H8A 0.9600 .
C8 H8B 0.9600 .
C8 H8C 0.9600 .
C9 C10 1.517(14) .
C9 H9A 0.9600 .
C9 H9B 0.9600 .
C9 H9C 0.9600 .
C10 C11 1.547(14) .
C11 C12 1.401(12) .
C12 C11 1.401(12) 6_565
C12 H12 0.9300 .
C13 C14 1.361(11) .
C13 C13 1.406(17) 6_565
C13 H13 0.9300 .
C14 C15 1.411(10) .
C14 H14 0.9300 .
C15 C15 1.383(15) 6_565
C15 C16 1.454(9) .
C17 C18 1.448(11) .
C18 C19 1.384(11) .
C18 C18 1.404(15) 2_657
C19 C20 1.368(14) .
C19 H19 0.9300 .
C20 C20 1.42(2) 2_657
C20 H20 0.9300 .
C21 C22 1.385(18) .
C21 C22 1.385(18) 6_575
C21 H21 0.9300 .
C22 C23 1.45(2) .
C22 H22 0.9300 .
C23 C24 1.247(19) .
C23 H23 0.9300 .
C24 C23 1.247(19) 6_575
C24 H24 0.9300 .

loop_
_geom_torsion_atom_site_label_1
_geom_torsion_atom_site_label_2
_geom_torsion_atom_site_label_3
_geom_torsion_atom_site_label_4
_geom_torsion
_geom_torsion_site_symmetry_1
_geom_torsion_site_symmetry_4
O2 Er1 N1 C16 -24.8(5) . 6_565
O2 Er1 N1 C16 -101.6(6) 6_565 6_565
O1 Er1 N1 C16 32.1(7) . 6_565
O1 Er1 N1 C16 -158.5(4) 6_565 6_565
N3 Er1 N1 C16 173.0(6) . 6_565
N3 Er1 N1 C16 60.6(5) 5_667 6_565
N1 Er1 N1 C16 116.8(5) 5_667 6_565
Er1 Er1 N1 C16 116.8(5) 5_667 6_565
O2 Er1 N1 C16 101.6(6) . .
O2 Er1 N1 C16 24.8(5) 6_565 .
O1 Er1 N1 C16 158.5(4) . .
O1 Er1 N1 C16 -32.1(7) 6_565 .
N3 Er1 N1 C16 -60.6(5) . .
N3 Er1 N1 C16 -173.0(6) 5_667 .
N1 Er1 N1 C16 -116.8(5) 5_667 .
Er1 Er1 N1 C16 -116.8(5) 5_667 .
O2 Er1 N1 Er1 -141.62(14) . 5_667
O2 Er1 N1 Er1 141.62(14) 6_565 5_667
O1 Er1 N1 Er1 -84.7(3) . 5_667
O1 Er1 N1 Er1 84.7(3) 6_565 5_667
N3 Er1 N1 Er1 56.17(12) . 5_667
N3 Er1 N1 Er1 -56.17(12) 5_667 5_667
N1 Er1 N1 Er1 0.0 5_667 5_667
O2 Er1 N3 C17 158.7(4) . 2_657
O2 Er1 N3 C17 103.1(5) 6_565 2_657
O1 Er1 N3 C17 -31.1(6) . 2_657
O1 Er1 N3 C17 24.4(5) 6_565 2_657
N3 Er1 N3 C17 -116.5(4) 5_667 2_657
N1 Er1 N3 C17 -59.6(4) 5_667 2_657
N1 Er1 N3 C17 -172.9(5) . 2_657
Er1 Er1 N3 C17 -116.5(4) 5_667 2_657
O2 Er1 N3 C17 31.3(6) . .
O2 Er1 N3 C17 -24.3(4) 6_565 .
O1 Er1 N3 C17 -158.6(4) . .
O1 Er1 N3 C17 -103.1(4) 6_565 .
N3 Er1 N3 C17 116.0(4) 5_667 .
N1 Er1 N3 C17 172.9(5) 5_667 .
N1 Er1 N3 C17 59.7(4) . .
Er1 Er1 N3 C17 116.0(4) 5_667 .
O2 Er1 N3 Er1 -84.8(3) . 5_667
O2 Er1 N3 Er1 -140.35(14) 6_565 5_667
O1 Er1 N3 Er1 85.4(3) . 5_667
O1 Er1 N3 Er1 140.87(13) 6_565 5_667
N3 Er1 N3 Er1 0.0 5_667 5_667
N1 Er1 N3 Er1 56.89(16) 5_667 5_667
N1 Er1 N3 Er1 -56.37(16) . 5_667
O2 Er1 O1 C5 -142.7(8) . .
O2 Er1 O1 C5 -78.8(8) 6_565 .
O1 Er1 O1 C5 -13.8(8) 6_565 .
N3 Er1 O1 C5 43.7(9) . .
N3 Er1 O1 C5 133.9(8) 5_667 .
N1 Er1 O1 C5 69.4(7) 5_667 .
N1 Er1 O1 C5 159.5(7) . .
Er1 Er1 O1 C5 101.5(7) 5_667 .
O2 Er1 O2 C11 -8.8(8) 6_565 .
O1 Er1 O2 C11 120.0(8) . .
O1 Er1 O2 C11 56.2(8) 6_565 .
N3 Er1 O2 C11 -66.3(8) . .
N3 Er1 O2 C11 -156.1(8) 5_667 .
N1 Er1 O2 C11 178.3(7) 5_667 .
N1 Er1 O2 C11 -91.8(8) . .
Er1 Er1 O2 C11 -123.5(7) 5_667 .
Er1 O1 C5 C6 7.4(14) . .
Er1 O1 C5 C4 -175.0(6) . .
C3 C4 C5 O1 -106.4(11) . .
C2 C4 C5 O1 118.2(10) . .
C1 C4 C5 O1 4.6(12) . .
C3 C4 C5 C6 71.2(14) . .
C2 C4 C5 C6 -64.3(14) . .
C1 C4 C5 C6 -177.8(12) . .
O1 C5 C6 C5 8(2) . 6_565
C4 C5 C6 C5 -169.6(9) . 6_565
Er1 O2 C11 C12 7.1(15) . .
Er1 O2 C11 C10 -174.9(6) . .
C9 C10 C11 O2 -89.8(11) . .
C7 C10 C11 O2 149.8(9) . .
C8 C10 C11 O2 27.7(12) . .
C9 C10 C11 C12 88.3(13) . .
C7 C10 C11 C12 -32.1(14) . .
C8 C10 C11 C12 -154.2(11) . .
O2 C11 C12 C11 0(2) . 6_565
C10 C11 C12 C11 -178.1(9) . 6_565
C13 C13 C14 C15 -0.3(9) 6_565 .
C13 C14 C15 C15 0.3(9) . 6_565
C13 C14 C15 C16 -177.7(8) . .
C17 N2 C16 N1 -2.0(12) . .
C17 N2 C16 C15 178.5(7) . .
C16 N1 C16 N2 -179.9(4) 6_565 .
Er1 N1 C16 N2 -45.4(10) 5_667 .
Er1 N1 C16 N2 49.8(10) . .
C16 N1 C16 C15 -0.4(11) 6_565 .
Er1 N1 C16 C15 134.1(5) 5_667 .
Er1 N1 C16 C15 -130.7(5) . .
C15 C15 C16 N2 179.8(6) 6_565 .
C14 C15 C16 N2 -2.0(13) . .
C15 C15 C16 N1 0.3(7) 6_565 .
C14 C15 C16 N1 178.5(8) . .
C16 N2 C17 N3 0.1(12) . .
C16 N2 C17 C18 -179.7(7) . .
C17 N3 C17 N2 -179.4(10) 2_657 .
Er1 N3 C17 N2 -47.7(9) . .
Er1 N3 C17 N2 48.7(9) 5_667 .
C17 N3 C17 C18 0.5(4) 2_657 .
Er1 N3 C17 C18 132.2(6) . .
Er1 N3 C17 C18 -131.4(5) 5_667 .
N2 C17 C18 C19 -2.2(14) . .
N3 C17 C18 C19 177.9(8) . .
N2 C17 C18 C18 178.5(8) . 2_657
N3 C17 C18 C18 -1.3(11) . 2_657
C18 C18 C19 C20 -2.6(15) 2_657 .
C17 C18 C19 C20 178.3(9) . .
C18 C19 C20 C20 2.2(18) . 2_657
C22 C21 C22 C23 -11(3) 6_575 .
C21 C22 C23 C24 15(3) . .
C22 C23 C24 C23 -18(4) . 6_575
